data_4312923
loop_
_publ_author_name
'Yu-Bin Dong'
'Jian-Ping Ma'
'Ru-Qi Huang'
'Mark D. Smith'
'Hans-Conrad zur Loye'

_publ_section_title
;
 Synthesis and Characterization of New Coordination Polymers Generated
 from Oxadiazole-Containing Organic Ligands and Inorganic Silver(I) Salts
;
_journal_name_full 'Inorganic Chemistry'
_journal_page_first 294
_journal_page_last 300
_journal_paper_doi 10.1021/ic0204225
_journal_volume 42
_journal_year 2003
_chemical_formula_sum 'C12 H8 Ag N5 O4'
_chemical_formula_weight 394.10
_chemical_name_systematic
;
  ?
;
_space_group_IT_number 2
_symmetry_cell_setting triclinic
_symmetry_space_group_name_Hall '-P 1'
_symmetry_space_group_name_H-M 'P -1'
_atom_sites_solution_hydrogens geom
_atom_sites_solution_primary direct
_atom_sites_solution_secondary difmap
_audit_creation_method SHELXL-97
_cell_angle_alpha 74.8420(10)
_cell_angle_beta 77.2800(10)
_cell_angle_gamma 68.6760(10)
_cell_formula_units_Z 2
_cell_length_a 8.3155(6)
_cell_length_b 8.8521(6)
_cell_length_c 9.8070(7)
_cell_measurement_reflns_used 5547
_cell_measurement_temperature 150(2)
_cell_measurement_theta_max 26.384
_cell_measurement_theta_min 2.520
_cell_volume 642.76(8)
_computing_cell_refinement 'SAINT+ NT V6.02a (Bruker, 1998)'
_computing_data_collection 'SMART NT V5.625 (Bruker, 1998)'
_computing_data_reduction 'SAINT+ NT V6.02a'
_computing_molecular_graphics 'SHELXTL V5.1 (Sheldrick, 1997)'
_computing_publication_material 'SHELXTL V5.1'
_computing_structure_refinement 'SHELXL-97 (Sheldrick, 1997)'
_computing_structure_solution 'SHELXS-97 (Sheldrick, 1990)'
_diffrn_ambient_temperature 150.0(2)
_diffrn_measured_fraction_theta_full 0.998
_diffrn_measured_fraction_theta_max 0.998
_diffrn_measurement_device_type 'Bruker SMART APEX CCD diffractometer'
_diffrn_measurement_method 'omega scans'
_diffrn_radiation_monochromator graphite
_diffrn_radiation_source 'fine-focus sealed tube'
_diffrn_radiation_type MoK\a
_diffrn_radiation_wavelength 0.71073
_diffrn_reflns_av_R_equivalents 0.0260
_diffrn_reflns_av_sigmaI/netI 0.0412
_diffrn_reflns_limit_h_max 10
_diffrn_reflns_limit_h_min -10
_diffrn_reflns_limit_k_max 11
_diffrn_reflns_limit_k_min -11
_diffrn_reflns_limit_l_max 12
_diffrn_reflns_limit_l_min -12
_diffrn_reflns_number 5899
_diffrn_reflns_theta_full 26.38
_diffrn_reflns_theta_max 26.38
_diffrn_reflns_theta_min 2.17
_diffrn_standards_decay_% <1
_exptl_absorpt_coefficient_mu 1.597
_exptl_absorpt_correction_T_max 0.6465
_exptl_absorpt_correction_T_min 0.4756
_exptl_absorpt_correction_type multi-scan
_exptl_absorpt_process_details '(SADABS, Bruker, 1998)'
_exptl_crystal_colour colorless
_exptl_crystal_density_diffrn 2.036
_exptl_crystal_density_method 'not measured'
_exptl_crystal_description block
_exptl_crystal_F_000 388
_exptl_crystal_size_max 0.56
_exptl_crystal_size_mid 0.40
_exptl_crystal_size_min 0.34
_refine_diff_density_max 0.521
_refine_diff_density_min -0.677
_refine_diff_density_rms 0.103
_refine_ls_extinction_coef 0.0265(12)
_refine_ls_extinction_expression Fc^*^=kFc[1+0.001xFc^2^\l^3^/sin(2\q)]^-1/4^
_refine_ls_extinction_method SHELXL
_refine_ls_goodness_of_fit_ref 1.029
_refine_ls_hydrogen_treatment mixed
_refine_ls_matrix_type full
_refine_ls_number_parameters 208
_refine_ls_number_reflns 2622
_refine_ls_number_restraints 0
_refine_ls_restrained_S_all 1.029
_refine_ls_R_factor_all 0.0284
_refine_ls_R_factor_gt 0.0260
_refine_ls_shift/su_max 0.001
_refine_ls_shift/su_mean 0.000
_refine_ls_structure_factor_coef Fsqd
_refine_ls_weighting_details 'calc w=1/[\s^2^(Fo^2^)+(0.0257P)^2^+0.0000P] where P=(Fo^2^+2Fc^2^)/3'
_refine_ls_weighting_scheme calc
_refine_ls_wR_factor_gt 0.0604
_refine_ls_wR_factor_ref 0.0611
_reflns_number_gt 2337
_reflns_number_total 2622
_reflns_threshold_expression >2sigma(I)
_cod_data_source_file ic0204225_3.cif
_cod_data_source_block compound3
_cod_database_code 4312923

loop_
_symmetry_equiv_pos_as_xyz
'x, y, z'
'-x, -y, -z'

loop_
_atom_site_label
_atom_site_type_symbol
_atom_site_fract_x
_atom_site_fract_y
_atom_site_fract_z
_atom_site_U_iso_or_equiv
_atom_site_adp_type
_atom_site_occupancy
_atom_site_symmetry_multiplicity
_atom_site_calc_flag
_atom_site_refinement_flags
_atom_site_disorder_assembly
_atom_site_disorder_group
Ag Ag 0.41963(3) 0.70050(3) 0.54120(2) 0.03024(11) Uani 1 1 d . . .
C1 C 0.1962(4) 0.6963(3) 0.3208(3) 0.0235(6) Uani 1 1 d . . .
H1 H 0.1512 0.6313 0.4031 0.021(7) Uiso 1 1 calc R . .
C2 C 0.1377(4) 0.7193(3) 0.1938(3) 0.0230(6) Uani 1 1 d . . .
H2 H 0.0516 0.6743 0.1893 0.027(8) Uiso 1 1 calc R . .
C3 C 0.2071(3) 0.8095(3) 0.0726(3) 0.0209(6) Uani 1 1 d . . .
C4 C 0.3282(4) 0.8773(4) 0.0844(3) 0.0250(6) Uani 1 1 d . . .
H4 H 0.3767 0.9409 0.0033 0.031(8) Uiso 1 1 calc R . .
C5 C 0.3773(4) 0.8504(4) 0.2170(3) 0.0249(6) Uani 1 1 d . . .
H5 H 0.4599 0.8977 0.2248 0.023(7) Uiso 1 1 calc R . .
C6 C 0.1536(3) 0.8351(3) -0.0664(3) 0.0201(6) Uani 1 1 d . . .
C7 C 0.0129(4) 0.8201(3) -0.2148(3) 0.0216(6) Uani 1 1 d . . .
C8 C -0.3607(4) 0.6894(3) -0.2295(3) 0.0232(6) Uani 1 1 d . . .
H8 H -0.4401 0.6396 -0.1662 0.019(7) Uiso 1 1 calc R . .
C9 C -0.2333(4) 0.7101(3) -0.1739(3) 0.0232(6) Uani 1 1 d . . .
H9 H -0.2245 0.6747 -0.0749 0.030(8) Uiso 1 1 calc R . .
C10 C -0.1184(3) 0.7840(3) -0.2661(3) 0.0214(6) Uani 1 1 d . . .
C11 C -0.1344(4) 0.8321(4) -0.4105(3) 0.0251(6) Uani 1 1 d . . .
H11 H -0.0572 0.8826 -0.4760 0.042(10) Uiso 1 1 calc R . .
C12 C -0.2646(4) 0.8049(4) -0.4570(3) 0.0279(6) Uani 1 1 d . . .
H12 H -0.2741 0.8365 -0.5560 0.039(9) Uiso 1 1 calc R . .
N1 N 0.3142(3) 0.7613(3) 0.3343(2) 0.0233(5) Uani 1 1 d . . .
N2 N 0.2135(3) 0.9064(3) -0.1884(2) 0.0238(5) Uani 1 1 d . . .
N3 N 0.1212(3) 0.8962(3) -0.2873(2) 0.0241(5) Uani 1 1 d . . .
N4 N -0.3780(3) 0.7363(3) -0.3692(2) 0.0254(5) Uani 1 1 d . . .
O1 O 0.0253(2) 0.7774(2) -0.07299(19) 0.0215(4) Uani 1 1 d . . .
N11 N 0.2774(3) 0.4454(3) 0.7591(3) 0.0265(5) Uani 1 1 d . . .
O11 O 0.2684(3) 0.4918(3) 0.6269(2) 0.0376(5) Uani 1 1 d . . .
O12 O 0.3445(3) 0.5148(3) 0.8160(2) 0.0385(5) Uani 1 1 d . . .
O13 O 0.2219(3) 0.3330(3) 0.8293(2) 0.0443(6) Uani 1 1 d . . .

loop_
_atom_site_aniso_label
_atom_site_aniso_U_11
_atom_site_aniso_U_22
_atom_site_aniso_U_33
_atom_site_aniso_U_23
_atom_site_aniso_U_13
_atom_site_aniso_U_12
Ag 0.03326(16) 0.04334(17) 0.02183(14) -0.00352(10) -0.01147(10) -0.01904(11)
C1 0.0252(14) 0.0285(15) 0.0178(14) -0.0027(12) -0.0061(11) -0.0094(12)
C2 0.0234(14) 0.0277(15) 0.0220(14) -0.0063(12) -0.0062(12) -0.0104(12)
C3 0.0215(14) 0.0255(14) 0.0168(13) -0.0061(11) -0.0063(11) -0.0053(11)
C4 0.0249(14) 0.0321(16) 0.0203(14) -0.0036(12) -0.0033(12) -0.0131(12)
C5 0.0224(14) 0.0317(16) 0.0257(15) -0.0071(12) -0.0069(12) -0.0118(12)
C6 0.0192(13) 0.0234(14) 0.0209(14) -0.0063(11) -0.0061(11) -0.0073(11)
C7 0.0243(14) 0.0256(14) 0.0145(13) -0.0045(11) -0.0054(11) -0.0057(12)
C8 0.0251(14) 0.0291(15) 0.0178(14) -0.0039(11) -0.0048(11) -0.0109(12)
C9 0.0268(15) 0.0268(15) 0.0161(14) -0.0031(11) -0.0053(11) -0.0082(12)
C10 0.0213(14) 0.0239(14) 0.0204(14) -0.0058(11) -0.0051(11) -0.0065(11)
C11 0.0288(15) 0.0337(16) 0.0173(14) -0.0038(12) -0.0035(12) -0.0158(13)
C12 0.0330(16) 0.0365(17) 0.0181(14) -0.0031(12) -0.0062(12) -0.0159(13)
N1 0.0235(12) 0.0278(13) 0.0215(12) -0.0055(10) -0.0072(10) -0.0087(10)
N2 0.0264(13) 0.0298(13) 0.0196(12) -0.0042(10) -0.0073(10) -0.0122(10)
N3 0.0282(13) 0.0304(13) 0.0184(12) -0.0031(10) -0.0070(10) -0.0138(11)
N4 0.0268(13) 0.0336(14) 0.0201(12) -0.0061(10) -0.0069(10) -0.0119(11)
O1 0.0226(10) 0.0309(11) 0.0146(9) -0.0026(8) -0.0060(8) -0.0121(8)
N11 0.0214(12) 0.0335(14) 0.0239(13) -0.0058(11) -0.0031(10) -0.0080(11)
O11 0.0441(13) 0.0468(13) 0.0192(11) 0.0012(9) -0.0084(10) -0.0149(11)
O12 0.0373(13) 0.0404(13) 0.0466(14) -0.0163(11) -0.0115(11) -0.0142(10)
O13 0.0454(14) 0.0628(16) 0.0340(13) 0.0110(11) -0.0108(11) -0.0395(13)

loop_
_atom_type_symbol
_atom_type_description
_atom_type_scat_dispersion_real
_atom_type_scat_dispersion_imag
_atom_type_scat_source
C C 0.0033 0.0016 'International Tables Vol C Tables 4.2.6.8 and 6.1.1.4'
H H 0.0000 0.0000 'International Tables Vol C Tables 4.2.6.8 and 6.1.1.4'
N N 0.0061 0.0033 'International Tables Vol C Tables 4.2.6.8 and 6.1.1.4'
O O 0.0106 0.0060 'International Tables Vol C Tables 4.2.6.8 and 6.1.1.4'
Ag Ag -0.8971 1.1015 'International Tables Vol C Tables 4.2.6.8 and 6.1.1.4'

loop_
_geom_angle_atom_site_label_1
_geom_angle_atom_site_label_2
_geom_angle_atom_site_label_3
_geom_angle
_geom_angle_site_symmetry_1
_geom_angle_site_symmetry_3
_geom_angle_publ_flag
N4 Ag N1 140.38(9) 1_656 . ?
N4 Ag O11 130.15(8) 1_656 . ?
N1 Ag O11 87.48(8) . . ?
N4 Ag O11 81.20(7) 1_656 2_666 ?
N1 Ag O11 81.02(7) . 2_666 ?
O11 Ag O11 98.73(6) . 2_666 ?
N4 Ag Ag 108.77(6) 1_656 2_666 ?
N1 Ag Ag 80.77(6) . 2_666 ?
O11 Ag Ag 55.25(5) . 2_666 ?
O11 Ag Ag 43.48(4) 2_666 2_666 ?
N1 C1 C2 123.3(3) . . ?
C1 C2 C3 118.5(2) . . ?
C4 C3 C2 119.0(2) . . ?
C4 C3 C6 119.8(2) . . ?
C2 C3 C6 121.2(2) . . ?
C5 C4 C3 118.6(3) . . ?
N1 C5 C4 123.3(3) . . ?
N2 C6 O1 113.2(2) . . ?
N2 C6 C3 128.3(2) . . ?
O1 C6 C3 118.4(2) . . ?
N3 C7 O1 112.5(2) . . ?
N3 C7 C10 128.3(2) . . ?
O1 C7 C10 119.1(2) . . ?
N4 C8 C9 123.2(3) . . ?
C8 C9 C10 118.4(2) . . ?
C9 C10 C11 119.0(2) . . ?
C9 C10 C7 121.8(2) . . ?
C11 C10 C7 119.1(2) . . ?
C12 C11 C10 118.8(3) . . ?
N4 C12 C11 123.0(3) . . ?
C5 N1 C1 117.3(2) . . ?
C5 N1 Ag 121.35(18) . . ?
C1 N1 Ag 121.04(18) . . ?
C6 N2 N3 106.0(2) . . ?
C7 N3 N2 106.2(2) . . ?
C12 N4 C8 117.7(2) . . ?
C12 N4 Ag 119.06(18) . 1_454 ?
C8 N4 Ag 123.21(19) . 1_454 ?
C7 O1 C6 102.1(2) . . ?
O13 N11 O12 121.1(2) . . ?
O13 N11 O11 120.0(2) . . ?
O12 N11 O11 118.9(2) . . ?
N11 O11 Ag 105.39(17) . . ?

loop_
_geom_bond_atom_site_label_1
_geom_bond_atom_site_label_2
_geom_bond_distance
_geom_bond_site_symmetry_2
_geom_bond_publ_flag
Ag N4 2.211(2) 1_656 ?
Ag N1 2.245(2) . ?
Ag O11 2.472(2) . ?
Ag O11 2.953(2) 2_666 ?
Ag Ag 3.5516(5) 2_666 ?
C1 N1 1.350(3) . ?
C1 C2 1.375(4) . ?
C2 C3 1.387(4) . ?
C3 C4 1.384(4) . ?
C3 C6 1.462(4) . ?
C4 C5 1.383(4) . ?
C5 N1 1.335(4) . ?
C6 N2 1.284(3) . ?
C6 O1 1.360(3) . ?
C7 N3 1.296(3) . ?
C7 O1 1.359(3) . ?
C7 C10 1.458(4) . ?
C8 N4 1.348(3) . ?
C8 C9 1.379(4) . ?
C9 C10 1.387(4) . ?
C10 C11 1.390(4) . ?
C11 C12 1.378(4) . ?
C12 N4 1.337(4) . ?
N2 N3 1.400(3) . ?
N4 Ag 2.211(2) 1_454 ?
N11 O13 1.230(3) . ?
N11 O12 1.252(3) . ?
N11 O11 1.264(3) . ?

loop_
_geom_torsion_atom_site_label_1
_geom_torsion_atom_site_label_2
_geom_torsion_atom_site_label_3
_geom_torsion_atom_site_label_4
_geom_torsion
_geom_torsion_site_symmetry_1
_geom_torsion_site_symmetry_2
_geom_torsion_site_symmetry_3
_geom_torsion_site_symmetry_4
_geom_torsion_publ_flag
N1 C1 C2 C3 2.0(4) . . . . ?
C1 C2 C3 C4 -2.0(4) . . . . ?
C1 C2 C3 C6 178.5(2) . . . . ?
C2 C3 C4 C5 0.9(4) . . . . ?
C6 C3 C4 C5 -179.7(2) . . . . ?
C3 C4 C5 N1 0.4(4) . . . . ?
C4 C3 C6 N2 5.2(4) . . . . ?
C2 C3 C6 N2 -175.3(3) . . . . ?
C4 C3 C6 O1 -175.3(2) . . . . ?
C2 C3 C6 O1 4.2(4) . . . . ?
N4 C8 C9 C10 0.5(4) . . . . ?
C8 C9 C10 C11 -0.8(4) . . . . ?
C8 C9 C10 C7 176.0(2) . . . . ?
N3 C7 C10 C9 -175.8(3) . . . . ?
O1 C7 C10 C9 1.3(4) . . . . ?
N3 C7 C10 C11 1.0(4) . . . . ?
O1 C7 C10 C11 178.1(2) . . . . ?
C9 C10 C11 C12 0.2(4) . . . . ?
C7 C10 C11 C12 -176.7(3) . . . . ?
C10 C11 C12 N4 0.9(5) . . . . ?
C4 C5 N1 C1 -0.4(4) . . . . ?
C4 C5 N1 Ag 173.6(2) . . . . ?
C2 C1 N1 C5 -0.8(4) . . . . ?
C2 C1 N1 Ag -174.8(2) . . . . ?
N4 Ag N1 C5 -2.0(3) 1_656 . . . ?
O11 Ag N1 C5 -165.5(2) . . . . ?
O11 Ag N1 C5 -66.3(2) 2_666 . . . ?
Ag Ag N1 C5 -110.3(2) 2_666 . . . ?
N4 Ag N1 C1 171.83(18) 1_656 . . . ?
O11 Ag N1 C1 8.3(2) . . . . ?
O11 Ag N1 C1 107.5(2) 2_666 . . . ?
Ag Ag N1 C1 63.5(2) 2_666 . . . ?
O1 C6 N2 N3 -0.5(3) . . . . ?
C3 C6 N2 N3 179.0(3) . . . . ?
O1 C7 N3 N2 -0.1(3) . . . . ?
C10 C7 N3 N2 177.2(3) . . . . ?
C6 N2 N3 C7 0.4(3) . . . . ?
C11 C12 N4 C8 -1.2(4) . . . . ?
C11 C12 N4 Ag 179.9(2) . . . 1_454 ?
C9 C8 N4 C12 0.5(4) . . . . ?
C9 C8 N4 Ag 179.3(2) . . . 1_454 ?
N3 C7 O1 C6 -0.2(3) . . . . ?
C10 C7 O1 C6 -177.8(2) . . . . ?
N2 C6 O1 C7 0.5(3) . . . . ?
C3 C6 O1 C7 -179.1(2) . . . . ?
O13 N11 O11 Ag -175.4(2) . . . . ?
O12 N11 O11 Ag 4.1(3) . . . . ?
N4 Ag O11 N11 24.1(2) 1_656 . . . ?
N1 Ag O11 N11 -169.55(18) . . . . ?
O11 Ag O11 N11 109.94(18) 2_666 . . . ?
Ag Ag O11 N11 109.94(18) 2_666 . . . ?
